data_4350521
loop_
_publ_author_name
'Chmielewski, Micha\/l J'
'Pawlicki, Mi\/losz'
'Sprutta, Natasza'
'Szterenberg, Ludmi\/la'
'Latos-Grazy\'nski, Lechos\/law'

_publ_section_title
;
 Cadmium(II) and zinc(II) complexes of S-confused thiaporphyrin.
;
_journal_issue 21
_journal_name_full 'Inorganic chemistry'
_journal_page_first 8664
_journal_page_last 8671
_journal_paper_doi 10.1021/ic061091p
_journal_volume 45
_journal_year 2006
_chemical_formula_sum 'C47.5 H36 Cd Cl3 N3 S'
_chemical_formula_weight 899.60
_chemical_name_systematic
; 
5,10,15,20-tetraphenyl-2-thia-21-carbaporphyrinato chlorocadmium(II)
dichloromethane solvate, pentane hemisolvate 
;
_space_group_IT_number 2
_space_group_name_Hall '-P 1'
_space_group_name_H-M_alt 'P -1'
_symmetry_cell_setting triclinic
_symmetry_space_group_name_H-M 'P -1'
_atom_sites_solution_hydrogens geom
_atom_sites_solution_primary direct
_atom_sites_solution_secondary difmap
_audit_creation_method SHELXL-97
_cell_angle_alpha 76.06(3)
_cell_angle_beta 86.31(3)
_cell_angle_gamma 76.17(3)
_cell_formula_units_Z 2
_cell_length_a 9.6718(19)
_cell_length_b 14.229(3)
_cell_length_c 15.428(3)
_cell_measurement_reflns_used 5000
_cell_measurement_temperature 100(2)
_cell_volume 2000.9(8)
_computing_cell_refinement 'Oxford Diffraction (Poland) Sp. z o.o'
_computing_data_collection 'Oxford Diffraction (Poland) Sp. z o.o'
_computing_data_reduction 'Oxford Diffraction (Poland) Sp. z o.o'
_computing_molecular_graphics 'SHELXTL-NT V5.1, Bruker AXS 1999'
_computing_publication_material 'SHELXL-97 (Sheldrick, 1997)'
_computing_structure_refinement 'SHELXL-97 (Sheldrick, 1997)'
_computing_structure_solution 'SHELXS-97 (Sheldrick, 1990)'
_diffrn_ambient_temperature 100(2)
_diffrn_detector_area_resol_mean 512
_diffrn_measured_fraction_theta_full 0.910
_diffrn_measured_fraction_theta_max 0.910
_diffrn_measurement_device_type 'KUMA KM4CCD'
_diffrn_measurement_method '\o scan'
_diffrn_radiation_monochromator graphite
_diffrn_radiation_source 'fine-focus sealed tube'
_diffrn_radiation_type MoK\a
_diffrn_radiation_wavelength 0.71073
_diffrn_reflns_av_R_equivalents 0.0935
_diffrn_reflns_av_sigmaI/netI 0.2566
_diffrn_reflns_limit_h_max 11
_diffrn_reflns_limit_h_min -12
_diffrn_reflns_limit_k_max 18
_diffrn_reflns_limit_k_min -19
_diffrn_reflns_limit_l_max 20
_diffrn_reflns_limit_l_min -19
_diffrn_reflns_number 17003
_diffrn_reflns_theta_full 28.38
_diffrn_reflns_theta_max 28.38
_diffrn_reflns_theta_min 2.92
_diffrn_standards_number 'none (area detector data)'
_exptl_absorpt_coefficient_mu 0.837
_exptl_absorpt_correction_type none
_exptl_crystal_colour green
_exptl_crystal_density_diffrn 1.493
_exptl_crystal_density_method 'not measured'
_exptl_crystal_description 'irregular block'
_exptl_crystal_F_000 914
_exptl_crystal_size_max 0.2
_exptl_crystal_size_mid 0.2
_exptl_crystal_size_min 0.2
_refine_diff_density_max 0.905
_refine_diff_density_min -0.778
_refine_diff_density_rms 0.136
_refine_ls_extinction_method none
_refine_ls_goodness_of_fit_ref 0.942
_refine_ls_hydrogen_treatment constr
_refine_ls_matrix_type full
_refine_ls_number_parameters 510
_refine_ls_number_reflns 9107
_refine_ls_number_restraints 0
_refine_ls_restrained_S_all 0.942
_refine_ls_R_factor_all 0.1652
_refine_ls_R_factor_gt 0.0764
_refine_ls_shift/su_max 2.110
_refine_ls_shift/su_mean 0.004
_refine_ls_structure_factor_coef Fsqd
_refine_ls_weighting_details 'calc w=1/[\s^2^(Fo^2^)+(0.0384P)^2^+0.0000P] where P=(Fo^2^+2Fc^2^)/3'
_refine_ls_weighting_scheme calc
_refine_ls_wR_factor_gt 0.1268
_refine_ls_wR_factor_ref 0.1476
_reflns_number_gt 4355
_reflns_number_total 9107
_reflns_threshold_expression >2sigma(I)
_cod_data_source_file ic061091psi20060617_054431.cif
_cod_data_source_block mp1
_cod_depositor_comments
;
The following automatic conversions were performed:

data item '_symmetry_cell_setting' value 'Triclinic' was changed to
'triclinic' in accordance with the
/home/saulius/struct/COD-crude-data/automatic-downloads/DataCite-retrospective/ACS/depositions/lib/dictionaries/cif_core.dic
dictionary named 'cif_core.dic' version 2.4.2 last updated on
2011-04-26.

Automatic conversion script
Id: cif_fix_values 6909 2019-04-08 15:41:33Z antanas 
;
_cod_original_cell_volume 2001.0(7)
_cod_original_sg_symbol_H-M P-1
_cod_original_formula_sum 'C47.50 H36 Cd Cl3 N3 S'
_cod_database_code 4350521

loop_
_symmetry_equiv_pos_as_xyz
'x, y, z'
'-x, -y, -z'

loop_
_atom_site_label
_atom_site_type_symbol
_atom_site_fract_x
_atom_site_fract_y
_atom_site_fract_z
_atom_site_U_iso_or_equiv
_atom_site_adp_type
_atom_site_occupancy
_atom_site_symmetry_multiplicity
_atom_site_calc_flag
_atom_site_refinement_flags
Cd1 Cd 0.98446(6) 0.29578(4) 0.33888(4) 0.01709(16) Uani 1 1 d .
Cl1 Cl 0.75523(19) 0.26621(13) 0.31271(12) 0.0267(5) Uani 1 1 d .
C2 C 0.7433(3) 0.2527(2) 0.56264(19) 0.0298(7) Uani 0.40 1 d P
H2 H 0.6934 0.2053 0.5910 0.036 Uiso 0.40 1 calc PR
S2 S 0.7433(3) 0.2527(2) 0.56264(19) 0.0298(7) Uani 0.60 1 d P
C3 C 0.6812(3) 0.3743(2) 0.5171(2) 0.0192(8) Uani 0.60 1 d P
H3 H 0.5880 0.4119 0.5138 0.023 Uiso 0.60 1 calc PR
S3 S 0.6812(3) 0.3743(2) 0.5171(2) 0.0192(8) Uani 0.40 1 d P
N22 N 1.1298(6) 0.1570(4) 0.4213(4) 0.0175(14) Uani 1 1 d .
N23 N 1.1701(6) 0.2958(4) 0.2482(4) 0.0197(14) Uani 1 1 d .
N24 N 0.9749(6) 0.4637(4) 0.3089(4) 0.0208(14) Uani 1 1 d .
C18 C 0.9314(7) 0.6297(5) 0.3122(5) 0.0203(17) Uani 1 1 d .
H18 H 0.9011 0.6885 0.3315 0.024 Uiso 1 1 calc R
C56 C 1.0206(7) -0.0190(5) 0.6843(5) 0.0184(17) Uani 1 1 d .
H56 H 1.0406 -0.0537 0.6394 0.022 Uiso 1 1 calc R
C206 C 0.7218(7) 0.5774(5) 0.5657(4) 0.0188(17) Uani 1 1 d .
H206 H 0.7680 0.5175 0.6023 0.023 Uiso 1 1 calc R
C51 C 0.9987(7) 0.0852(5) 0.6627(4) 0.0180(17) Uani 1 1 d .
C13 C 1.2837(7) 0.3316(6) 0.1118(5) 0.0232(18) Uani 1 1 d .
H13 H 1.3093 0.3662 0.0563 0.028 Uiso 1 1 calc R
C201 C 0.7341(7) 0.5922(5) 0.4725(4) 0.0139(15) Uani 1 1 d .
C19 C 0.9037(7) 0.5333(5) 0.3569(5) 0.0166(16) Uani 1 1 d .
C202 C 0.6655(7) 0.6829(5) 0.4203(5) 0.0175(17) Uani 1 1 d .
H202 H 0.6701 0.6933 0.3584 0.021 Uiso 1 1 calc R
C8 C 1.3125(7) 0.0164(5) 0.4565(5) 0.0198(17) Uani 1 1 d .
H8 H 1.3917 -0.0331 0.4491 0.024 Uiso 1 1 calc R
C104 C 1.6154(8) -0.1141(5) 0.2227(5) 0.0260(19) Uani 1 1 d .
H104 H 1.6836 -0.1654 0.2066 0.031 Uiso 1 1 calc R
C17 C 1.0095(7) 0.6185(5) 0.2373(5) 0.0233(18) Uani 1 1 d .
H17 H 1.0393 0.6684 0.1949 0.028 Uiso 1 1 calc R
C205 C 0.6405(8) 0.6524(5) 0.6033(5) 0.0228(18) Uani 1 1 d .
H205 H 0.6287 0.6407 0.6649 0.027 Uiso 1 1 calc R
C52 C 0.9603(7) 0.1354(5) 0.7308(5) 0.0180(17) Uani 1 1 d .
H52 H 0.9421 0.2045 0.7175 0.022 Uiso 1 1 calc R
C9 C 1.2450(7) 0.1026(5) 0.3874(4) 0.0156(16) Uani 1 1 d .
C4 C 0.9156(7) 0.2393(5) 0.5439(4) 0.0168(16) Uani 1 1 d .
C151 C 1.1566(8) 0.5463(5) 0.0872(5) 0.0240(18) Uani 1 1 d .
C20 C 0.8246(7) 0.5131(5) 0.4336(4) 0.0143(16) Uani 1 1 d .
C12 C 1.3317(8) 0.2348(6) 0.1481(5) 0.0267(19) Uani 1 1 d .
H12 H 1.3968 0.1900 0.1219 0.032 Uiso 1 1 calc R
C1 C 0.8280(7) 0.4092(5) 0.4798(4) 0.0181(17) Uani 1 1 d .
C102 C 1.3754(8) -0.0453(5) 0.2626(5) 0.0269(19) Uani 1 1 d .
H102 H 1.2822 -0.0516 0.2752 0.032 Uiso 1 1 calc R
C53 C 0.9492(7) 0.0835(5) 0.8180(5) 0.0230(18) Uani 1 1 d .
H53 H 0.9225 0.1186 0.8624 0.028 Uiso 1 1 calc R
C6 C 1.1200(7) 0.1101(5) 0.5114(5) 0.0166(16) Uani 1 1 d .
C14 C 1.1829(7) 0.3732(5) 0.1756(5) 0.0190(17) Uani 1 1 d .
C10 C 1.2999(7) 0.1214(5) 0.2982(5) 0.0170(16) Uani 1 1 d .
C21 C 0.9462(7) 0.3310(5) 0.4990(4) 0.019(3) Uani 1.00(2) 1 d .
H21 H 1.0383 0.3382 0.4836 0.023 Uiso 1 1 calc R
C11 C 1.2655(7) 0.2114(5) 0.2351(4) 0.0170(16) Uani 1 1 d .
C101 C 1.4130(7) 0.0394(5) 0.2686(5) 0.0175(17) Uani 1 1 d .
C204 C 0.5777(7) 0.7429(6) 0.5512(5) 0.0234(18) Uani 1 1 d .
H204 H 0.5273 0.7931 0.5778 0.028 Uiso 1 1 calc R
C5 C 1.0170(7) 0.1428(5) 0.5703(5) 0.0172(16) Uani 1 1 d .
C203 C 0.5885(7) 0.7602(5) 0.4595(5) 0.0222(18) Uani 1 1 d .
H203 H 0.5458 0.8218 0.4239 0.027 Uiso 1 1 calc R
C7 C 1.2384(7) 0.0222(5) 0.5324(5) 0.0194(17) Uani 1 1 d .
H7 H 1.2584 -0.0214 0.5880 0.023 Uiso 1 1 calc R
C106 C 1.5529(8) 0.0470(5) 0.2578(5) 0.0270(19) Uani 1 1 d .
H106 H 1.5797 0.1020 0.2678 0.032 Uiso 1 1 calc R
C103 C 1.4764(8) -0.1231(5) 0.2377(5) 0.0270(19) Uani 1 1 d .
H103 H 1.4501 -0.1798 0.2313 0.032 Uiso 1 1 calc R
C15 C 1.1200(7) 0.4720(5) 0.1696(5) 0.0211(17) Uani 1 1 d .
C152 C 1.2933(8) 0.5580(6) 0.0700(6) 0.038(2) Uani 1 1 d .
H152 H 1.3648 0.5212 0.1103 0.046 Uiso 1 1 calc R
C16 C 1.0377(7) 0.5131(5) 0.2358(5) 0.0151(16) Uani 1 1 d .
C105 C 1.6538(8) -0.0296(6) 0.2314(5) 0.031(2) Uani 1 1 d .
H105 H 1.7471 -0.0235 0.2196 0.038 Uiso 1 1 calc R
C156 C 1.0519(9) 0.6027(6) 0.0273(5) 0.033(2) Uani 1 1 d .
H156 H 0.9585 0.5966 0.0385 0.040 Uiso 1 1 calc R
C55 C 1.0124(7) -0.0702(5) 0.7725(5) 0.0229(18) Uani 1 1 d .
H55 H 1.0309 -0.1394 0.7865 0.028 Uiso 1 1 calc R
C54 C 0.9766(8) -0.0187(6) 0.8407(5) 0.029(2) Uani 1 1 d .
H54 H 0.9714 -0.0529 0.8999 0.035 Uiso 1 1 calc R
C154 C 1.2198(9) 0.6799(6) -0.0669(5) 0.040(2) Uani 1 1 d .
H154 H 1.2410 0.7241 -0.1182 0.048 Uiso 1 1 calc R
C155 C 1.0835(8) 0.6687(6) -0.0496(5) 0.034(2) Uani 1 1 d .
H155 H 1.0113 0.7055 -0.0894 0.041 Uiso 1 1 calc R
C153 C 1.3269(9) 0.6235(6) -0.0059(6) 0.052(3) Uani 1 1 d .
H153 H 1.4203 0.6301 -0.0165 0.062 Uiso 1 1 calc R
C300 C 0.6285(10) 0.5268(6) 0.2120(6) 0.055(3) Uani 1 1 d .
H30A H 0.7134 0.4943 0.2474 0.066 Uiso 1 1 calc R
H30B H 0.6064 0.4797 0.1820 0.066 Uiso 1 1 calc R
Cl3 Cl 0.6592(3) 0.6303(2) 0.13320(17) 0.0697(8) Uani 1 1 d .
Cl2 Cl 0.4852(3) 0.5643(2) 0.28226(17) 0.0761(9) Uani 1 1 d .
C405 c 0.6837(11) 0.0613(11) 0.9987(7) 0.081(6) Uiso 0.100(5) 1 d P
C400 C 0.722(3) -0.0904(19) 1.0062(14) 0.058(11) Uiso 0.50(4) 1 d P
c401 C 0.519(2) 0.0472(13) 1.0093(11) 0.044(9) Uiso 0.52(5) 1 d P
C402 C 0.6678(16) 0.1282(18) 1.0043(10) 0.078(8) Uiso 0.75(4) 1 d P
C403 C 0.812(2) -0.1448(15) 1.0279(11) 0.036(8) Uiso 0.48(3) 1 d P
C404 C 0.614(8) -0.004(5) 0.979(3) 0.33(4) Uiso 0.76(9) 1 d P

loop_
_atom_site_aniso_label
_atom_site_aniso_U_11
_atom_site_aniso_U_22
_atom_site_aniso_U_33
_atom_site_aniso_U_23
_atom_site_aniso_U_13
_atom_site_aniso_U_12
Cd1 0.0168(3) 0.0161(3) 0.0196(3) -0.0047(2) 0.0008(2) -0.0057(2)
Cl1 0.0207(11) 0.0299(11) 0.0341(12) -0.0112(10) -0.0002(9) -0.0105(9)
C2 0.0309(18) 0.0200(16) 0.0339(18) -0.0005(14) 0.0008(14) -0.0031(13)
S2 0.0309(18) 0.0200(16) 0.0339(18) -0.0005(14) 0.0008(14) -0.0031(13)
C3 0.022(2) 0.0098(17) 0.021(2) 0.0008(15) 0.0002(16) 0.0004(15)
S3 0.022(2) 0.0098(17) 0.021(2) 0.0008(15) 0.0002(16) 0.0004(15)
N22 0.016(3) 0.018(3) 0.020(4) -0.004(3) -0.003(3) -0.008(3)
N23 0.025(4) 0.018(3) 0.014(3) 0.001(3) -0.005(3) -0.004(3)
N24 0.019(4) 0.020(3) 0.029(4) -0.013(3) 0.001(3) -0.009(3)
C18 0.019(4) 0.017(4) 0.026(5) -0.006(4) -0.001(4) -0.007(3)
C56 0.017(4) 0.017(4) 0.022(4) -0.006(3) -0.005(3) -0.001(3)
C206 0.023(4) 0.023(4) 0.011(4) -0.001(3) 0.000(3) -0.009(3)
C51 0.017(4) 0.019(4) 0.014(4) 0.007(3) -0.002(3) -0.006(3)
C13 0.022(4) 0.034(5) 0.010(4) 0.001(4) -0.002(3) -0.005(4)
C201 0.013(4) 0.015(4) 0.016(4) -0.006(3) -0.001(3) -0.005(3)
C19 0.016(4) 0.012(4) 0.025(4) -0.007(3) -0.004(3) -0.006(3)
C202 0.022(4) 0.011(4) 0.023(4) -0.005(3) -0.002(3) -0.010(3)
C8 0.026(5) 0.015(4) 0.021(4) -0.006(3) -0.002(4) -0.007(3)
C104 0.022(5) 0.017(4) 0.032(5) -0.007(4) 0.011(4) 0.008(3)
C17 0.023(4) 0.019(4) 0.031(5) -0.004(4) 0.005(4) -0.012(3)
C205 0.034(5) 0.021(4) 0.019(4) -0.011(4) 0.008(4) -0.014(4)
C52 0.020(4) 0.009(4) 0.028(5) -0.004(3) 0.004(3) -0.010(3)
C9 0.017(4) 0.018(4) 0.015(4) -0.007(3) -0.004(3) -0.005(3)
C4 0.017(4) 0.014(4) 0.018(4) 0.001(3) 0.004(3) -0.006(3)
C151 0.026(5) 0.021(4) 0.017(4) 0.003(3) 0.003(4) 0.003(4)
C20 0.012(4) 0.010(4) 0.021(4) -0.003(3) -0.006(3) -0.002(3)
C12 0.029(5) 0.031(5) 0.021(5) -0.005(4) 0.014(4) -0.013(4)
C1 0.014(4) 0.023(4) 0.021(4) -0.010(3) 0.000(3) -0.006(3)
C102 0.016(4) 0.034(5) 0.027(5) -0.011(4) 0.003(4) 0.003(4)
C53 0.024(5) 0.024(4) 0.022(4) -0.007(4) 0.007(4) -0.007(4)
C6 0.018(4) 0.013(4) 0.020(4) -0.002(3) 0.006(3) -0.009(3)
C14 0.020(4) 0.023(4) 0.015(4) -0.004(4) 0.002(3) -0.007(3)
C10 0.018(4) 0.014(4) 0.023(4) -0.005(3) 0.004(3) -0.010(3)
C21 0.013(4) 0.021(5) 0.026(5) -0.010(4) 0.006(3) -0.007(3)
C11 0.012(4) 0.026(4) 0.016(4) -0.011(4) 0.007(3) -0.007(3)
C101 0.004(4) 0.011(4) 0.032(5) 0.006(3) -0.010(3) 0.000(3)
C204 0.019(4) 0.030(5) 0.032(5) -0.019(4) 0.004(4) -0.014(4)
C5 0.017(4) 0.013(4) 0.022(4) 0.005(3) -0.008(3) -0.010(3)
C203 0.020(4) 0.015(4) 0.033(5) -0.004(4) 0.001(4) -0.009(3)
C7 0.024(4) 0.013(4) 0.013(4) 0.005(3) -0.007(3) 0.004(3)
C106 0.036(5) 0.017(4) 0.028(5) -0.007(4) -0.002(4) -0.003(4)
C103 0.028(5) 0.022(4) 0.029(5) -0.005(4) 0.000(4) -0.002(4)
C15 0.019(4) 0.023(4) 0.020(4) 0.001(4) -0.002(3) -0.009(4)
C152 0.014(4) 0.044(5) 0.044(6) 0.018(5) -0.002(4) -0.011(4)
C16 0.015(4) 0.012(4) 0.018(4) -0.002(3) 0.007(3) -0.008(3)
C105 0.016(5) 0.051(6) 0.022(5) -0.009(4) 0.003(4) 0.002(4)
C156 0.032(5) 0.031(5) 0.035(5) 0.002(4) -0.002(4) -0.015(4)
C55 0.020(4) 0.019(4) 0.028(5) 0.005(4) -0.001(4) -0.013(3)
C54 0.033(5) 0.037(5) 0.019(4) 0.000(4) 0.007(4) -0.021(4)
C154 0.034(5) 0.052(6) 0.029(5) 0.014(4) 0.004(4) -0.026(5)
C155 0.032(5) 0.036(5) 0.031(5) 0.006(4) -0.016(4) -0.011(4)
C153 0.025(5) 0.058(7) 0.060(7) 0.025(5) -0.009(5) -0.021(5)
C300 0.059(7) 0.047(6) 0.060(7) -0.011(5) -0.033(6) -0.003(5)
Cl3 0.0557(18) 0.117(2) 0.0445(16) -0.0157(16) 0.0118(13) -0.0416(17)
Cl2 0.104(2) 0.106(2) 0.0515(17) -0.0372(16) 0.0377(16) -0.078(2)

loop_
_atom_type_symbol
_atom_type_description
_atom_type_scat_dispersion_real
_atom_type_scat_dispersion_imag
_atom_type_scat_source
C C 0.0033 0.0016 'International Tables Vol C Tables 4.2.6.8 and 6.1.1.4'
H H 0.0000 0.0000 'International Tables Vol C Tables 4.2.6.8 and 6.1.1.4'
N N 0.0061 0.0033 'International Tables Vol C Tables 4.2.6.8 and 6.1.1.4'
S S 0.1246 0.1234 'International Tables Vol C Tables 4.2.6.8 and 6.1.1.4'
Cl Cl 0.1484 0.1585 'International Tables Vol C Tables 4.2.6.8 and 6.1.1.4'
Cd Cd -0.8075 1.2024 'International Tables Vol C Tables 4.2.6.8 and 6.1.1.4'

loop_
_geom_angle_atom_site_label_1
_geom_angle_atom_site_label_2
_geom_angle_atom_site_label_3
_geom_angle
_geom_angle_site_symmetry_1
_geom_angle_site_symmetry_3
N23 Cd1 N22 83.3(2) . .
N23 Cd1 N24 82.6(2) . .
N22 Cd1 N24 134.69(19) . .
N23 Cd1 Cl1 128.07(15) . .
N22 Cd1 Cl1 111.76(14) . .
N24 Cd1 Cl1 110.82(15) . .
N23 Cd1 C21 130.5(2) . .
N22 Cd1 C21 78.9(2) . .
N24 Cd1 C21 78.3(2) . .
Cl1 Cd1 C21 101.39(16) . .
C4 C2 C3 101.8(3) . .
C1 C3 C2 101.8(3) . .
C9 N22 C6 106.9(6) . .
C9 N22 Cd1 123.6(5) . .
C6 N22 Cd1 129.5(4) . .
C11 N23 C14 107.4(6) . .
C11 N23 Cd1 124.5(4) . .
C14 N23 Cd1 124.8(4) . .
C16 N24 C19 108.0(5) . .
C16 N24 Cd1 123.5(4) . .
C19 N24 Cd1 128.4(4) . .
C17 C18 C19 107.9(6) . .
C55 C56 C51 120.2(7) . .
C205 C206 C201 120.0(7) . .
C52 C51 C56 118.4(6) . .
C52 C51 C5 119.3(6) . .
C56 C51 C5 122.3(6) . .
C12 C13 C14 107.3(6) . .
C202 C201 C206 118.3(6) . .
C202 C201 C20 122.2(6) . .
C206 C201 C20 119.4(6) . .
C20 C19 N24 125.7(6) . .
C20 C19 C18 126.5(6) . .
N24 C19 C18 107.8(6) . .
C201 C202 C203 121.1(7) . .
C7 C8 C9 107.1(6) . .
C105 C104 C103 120.4(7) . .
C18 C17 C16 107.2(6) . .
C204 C205 C206 121.1(7) . .
C53 C52 C51 120.6(6) . .
N22 C9 C10 127.8(6) . .
N22 C9 C8 110.2(6) . .
C10 C9 C8 121.9(6) . .
C21 C4 C5 127.2(6) . .
C21 C4 C2 110.5(5) . .
C5 C4 C2 122.3(5) . .
C152 C151 C156 118.3(7) . .
C152 C151 C15 121.5(7) . .
C156 C151 C15 120.2(7) . .
C19 C20 C1 119.9(6) . .
C19 C20 C201 122.6(6) . .
C1 C20 C201 117.6(6) . .
C13 C12 C11 108.5(7) . .
C21 C1 C20 127.5(6) . .
C21 C1 C3 111.6(5) . .
C20 C1 C3 120.9(5) . .
C101 C102 C103 120.4(7) . .
C54 C53 C52 121.5(7) . .
C5 C6 N22 125.2(6) . .
C5 C6 C7 126.3(6) . .
N22 C6 C7 108.6(6) . .
C15 C14 N23 125.0(6) . .
C15 C14 C13 126.8(6) . .
N23 C14 C13 107.9(6) . .
C11 C10 C9 125.5(6) . .
C11 C10 C101 115.3(6) . .
C9 C10 C101 119.1(6) . .
C1 C21 C4 114.5(6) . .
C1 C21 Cd1 97.4(4) . .
C4 C21 Cd1 97.6(4) . .
N23 C11 C10 125.2(6) . .
N23 C11 C12 108.6(6) . .
C10 C11 C12 126.0(6) . .
C102 C101 C106 120.8(7) . .
C102 C101 C10 118.6(6) . .
C106 C101 C10 120.2(6) . .
C205 C204 C203 120.3(7) . .
C6 C5 C4 120.8(6) . .
C6 C5 C51 123.9(6) . .
C4 C5 C51 115.3(6) . .
C204 C203 C202 119.0(7) . .
C8 C7 C6 107.2(6) . .
C101 C106 C105 118.8(7) . .
C104 C103 C102 119.0(7) . .
C14 C15 C16 126.7(6) . .
C14 C15 C151 116.8(6) . .
C16 C15 C151 116.1(6) . .
C151 C152 C153 121.5(8) . .
N24 C16 C15 127.2(6) . .
N24 C16 C17 109.0(6) . .
C15 C16 C17 123.8(6) . .
C104 C105 C106 120.3(7) . .
C151 C156 C155 121.2(7) . .
C56 C55 C54 120.6(7) . .
C53 C54 C55 118.5(7) . .
C155 C154 C153 118.8(7) . .
C154 C155 C156 120.5(8) . .
C152 C153 C154 119.8(7) . .
Cl3 C300 Cl2 109.7(5) . .
C402 C405 C404 141(4) . .
C402 C405 C401 99.7(16) . .
C404 C405 C401 45(3) . .
C402 C405 C400 171.8(15) . .
C404 C405 C400 42(3) . .
C401 C405 C400 80.5(11) . .
C403 C400 C404 170(4) . .
C403 C400 C405 129(2) . .
C404 C400 C405 41(3) . .
C404 C401 C404 111(4) . 2_657
C404 C401 C401 66(3) . 2_657
C404 C401 C401 45(3) 2_657 2_657
C404 C401 C405 55(3) . .
C404 C401 C405 164(4) 2_657 .
C401 C401 C405 120.6(19) 2_657 .
C404 C401 C402 81(4) . .
C404 C401 C402 168(4) 2_657 .
C401 C401 C402 147(2) 2_657 .
C405 C401 C402 27.3(6) . .
C405 C402 C401 52.9(13) . .
C401 C404 C405 80(4) . .
C401 C404 C400 140(5) . .
C405 C404 C400 97(4) . .
C401 C404 C401 69(4) . 2_657
C405 C404 C401 149(6) . 2_657
C400 C404 C401 101(4) . 2_657

loop_
_geom_bond_atom_site_label_1
_geom_bond_atom_site_label_2
_geom_bond_distance
_geom_bond_site_symmetry_2
Cd1 N23 2.205(6) .
Cd1 N22 2.277(6) .
Cd1 N24 2.301(5) .
Cd1 Cl1 2.4287(18) .
Cd1 C21 2.623(6) .
C2 C4 1.646(7) .
C2 C3 1.679(4) .
C3 C1 1.640(7) .
N22 C9 1.350(8) .
N22 C6 1.398(8) .
N23 C11 1.376(8) .
N23 C14 1.391(8) .
N24 C16 1.367(8) .
N24 C19 1.403(8) .
C18 C17 1.361(9) .
C18 C19 1.458(8) .
C56 C55 1.387(9) .
C56 C51 1.405(9) .
C206 C205 1.389(9) .
C206 C201 1.403(8) .
C51 C52 1.392(9) .
C51 C5 1.488(9) .
C13 C12 1.334(9) .
C13 C14 1.467(9) .
C201 C202 1.383(9) .
C201 C20 1.477(9) .
C19 C20 1.375(8) .
C202 C203 1.414(9) .
C8 C7 1.343(8) .
C8 C9 1.464(9) .
C104 C105 1.377(10) .
C104 C103 1.381(9) .
C17 C16 1.464(9) .
C205 C204 1.364(9) .
C52 C53 1.381(9) .
C9 C10 1.429(9) .
C4 C21 1.412(8) .
C4 C5 1.466(9) .
C151 C152 1.373(9) .
C151 C156 1.377(10) .
C151 C15 1.527(9) .
C20 C1 1.473(9) .
C12 C11 1.450(9) .
C1 C21 1.381(9) .
C102 C101 1.364(9) .
C102 C103 1.402(9) .
C53 C54 1.376(9) .
C6 C5 1.378(9) .
C6 C7 1.465(9) .
C14 C15 1.375(9) .
C10 C11 1.392(9) .
C10 C101 1.533(9) .
C101 C106 1.379(9) .
C204 C203 1.379(9) .
C106 C105 1.400(10) .
C15 C16 1.407(9) .
C152 C153 1.384(10) .
C156 C155 1.391(9) .
C55 C54 1.403(9) .
C154 C155 1.367(10) .
C154 C153 1.403(11) .
C300 Cl3 1.742(9) .
C300 Cl2 1.764(9) .
C405 C402 0.950(18) .
C405 C404 1.37(6) .
C405 C401 1.65(2) .
C405 C400 2.08(3) .
C400 C403 1.03(3) .
C400 C404 1.41(7) .
C401 C404 1.18(7) .
C401 C404 1.53(6) 2_657
C401 C401 1.56(4) 2_657
C401 C402 2.04(3) .
C404 C401 1.53(6) 2_657
